data_7009707
loop_
_publ_author_name
'Yang, Shi-Ping'
'Chen, Xiao-Ming'
'Ji, Liang-Nian'

_publ_section_title
;
 Influence of the counter ions and ligands on structures of silver(I)
 helicates with di-Schiff bases containing imidazole groups
;
_journal_issue 14
_journal_name_full 'Journal of the Chemical Society, Dalton Transactions'
_journal_page_first 2337
_journal_paper_doi 10.1039/b002837l
_journal_year 2000
_chemical_formula_sum 'C26 H36 Ag3 N15 O9'
_chemical_formula_weight 1026.31
_chemical_name_systematic
; 
 ? 
;
_space_group_IT_number 14
_symmetry_cell_setting monoclinic
_symmetry_space_group_name_Hall '-P 2ybc'
_symmetry_space_group_name_H-M 'P 1 21/c 1'
_atom_sites_solution_hydrogens geom
_atom_sites_solution_primary direct
_atom_sites_solution_secondary difmap
_audit_creation_method SHELXL-97
_cell_angle_alpha 90.00
_cell_angle_beta 90.85
_cell_angle_gamma 90.00
_cell_formula_units_Z 4
_cell_length_a 10.308(4)
_cell_length_b 22.628(10)
_cell_length_c 15.081(3)
_cell_measurement_reflns_used 25
_cell_measurement_temperature 293(2)
_cell_measurement_theta_max 15
_cell_measurement_theta_min 7
_cell_volume 3517(2)
_computing_cell_refinement 'SHELXTL-Plus (Sheldrick, 1990)'
_computing_data_collection 'SHELXTL-Plus (Sheldrick, 1990)'
_computing_data_reduction 'SHELXL-97 (Sheldrick, 1997)'
_computing_molecular_graphics 'SHELXTL Version 5 (Sheldrick, 1997)'
_computing_publication_material 'SHELXL-97 (Sheldrick, 1997)'
_computing_structure_refinement 'SHELXL-97 (Sheldrick, 1997)'
_computing_structure_solution 'SHELXS-97 (Sheldrick, 1997)'
_diffrn_ambient_temperature 293(2)
_diffrn_measured_fraction_theta_full 0.972
_diffrn_measured_fraction_theta_max 0.972
_diffrn_measurement_device_type 'Siemens R3m'
_diffrn_measurement_method '\w scan'
_diffrn_radiation_monochromator graphite
_diffrn_radiation_source 'fine-focus sealed tube'
_diffrn_radiation_type MoK\a
_diffrn_radiation_wavelength 0.71073
_diffrn_reflns_av_R_equivalents 0.0336
_diffrn_reflns_av_sigmaI/netI 0.064
_diffrn_reflns_limit_h_max 12
_diffrn_reflns_limit_h_min 0
_diffrn_reflns_limit_k_max 26
_diffrn_reflns_limit_k_min 0
_diffrn_reflns_limit_l_max 17
_diffrn_reflns_limit_l_min -17
_diffrn_reflns_number 6556
_diffrn_reflns_theta_full 25.00
_diffrn_reflns_theta_max 25.00
_diffrn_reflns_theta_min 2.17
_diffrn_standards_interval_count 150
_diffrn_standards_number 2
_exptl_absorpt_coefficient_mu 1.727
_exptl_absorpt_correction_T_max 0.617
_exptl_absorpt_correction_T_min 0.503
_exptl_absorpt_correction_type empirical
_exptl_crystal_colour colourless
_exptl_crystal_density_diffrn 1.938
_exptl_crystal_density_method 'not measured'
_exptl_crystal_description block
_exptl_crystal_F_000 2040
_exptl_crystal_size_max 0.25
_exptl_crystal_size_mid 0.15
_exptl_crystal_size_min 0.10
_refine_diff_density_max 0.852
_refine_diff_density_min -1.020
_refine_diff_density_rms 0.126
_refine_ls_extinction_coef 0.00017(5)
_refine_ls_extinction_expression Fc^*^=kFc[1+0.001xFc^2^\l^3^/sin(2\q)]^-1/4^
_refine_ls_extinction_method SHELXL
_refine_ls_goodness_of_fit_ref 1.007
_refine_ls_hydrogen_treatment mixed
_refine_ls_matrix_type full
_refine_ls_number_parameters 479
_refine_ls_number_reflns 6194
_refine_ls_number_restraints 18
_refine_ls_restrained_S_all 1.010
_refine_ls_R_factor_all 0.1352
_refine_ls_R_factor_gt 0.0610
_refine_ls_shift/su_max 0.012
_refine_ls_shift/su_mean 0.001
_refine_ls_structure_factor_coef Fsqd
_refine_ls_weighting_details 'w=1/[\s^2^(Fo^2^)+(0.0415P)^2^+0.0000P] where P=(Fo^2^+2Fc^2^)/3'
_refine_ls_weighting_scheme calc
_refine_ls_wR_factor_gt 0.1045
_refine_ls_wR_factor_ref 0.1244
_reflns_number_gt 3373
_reflns_number_total 6194
_reflns_threshold_expression >2sigma(I)
_cod_data_source_file b002837l.txt
_cod_data_source_block complex_5
_cod_depositor_comments
;
The following automatic conversions were performed:
'_symmetry_cell_setting' value 'Monoclinic' changed to 'monoclinic'
according to '/home/saulius/struct/CIF-dictionaries/cif_core.dic'
dictionary named 'cif_core.dic' version 2.4.1 from 2010-06-29.

Automatic conversion script
Id: cif_fix_enum 1527 2010-12-29 10:47:43Z saulius 

The following automatic conversions were performed:

'_refine_ls_weighting_scheme' value 'calc
w=1/[\s^2^(Fo^2^)+(0.0415P)^2^+0.0000P] where P=(Fo^2^+2Fc^2^)/3' was
changed to 'calc'. New tag '_refine_ls_weighting_details' was
created. The value of the new tag was set to
'w=1/[\s^2^(Fo^2^)+(0.0415P)^2^+0.0000P] where P=(Fo^2^+2Fc^2^)/3'.

Automatic conversion script
Id: cif_fix_values 3143 2015-03-26 13:38:13Z robertas 
;
_cod_original_sg_symbol_H-M P2(1)/c
_cod_database_code 7009707

loop_
_symmetry_equiv_pos_as_xyz
'x, y, z'
'-x, y+1/2, -z+1/2'
'-x, -y, -z'
'x, -y-1/2, z-1/2'

loop_
_atom_site_label
_atom_site_type_symbol
_atom_site_fract_x
_atom_site_fract_y
_atom_site_fract_z
_atom_site_U_iso_or_equiv
_atom_site_adp_type
_atom_site_occupancy
_atom_site_calc_flag
_atom_site_refinement_flags
_atom_site_disorder_assembly
_atom_site_disorder_group
Ag1 Ag 0.17874(6) 0.26743(2) 0.16691(4) 0.04311(17) Uani 1 d . . .
Ag2 Ag 0.26719(6) 0.24315(3) -0.01627(4) 0.04642(18) Uani 1 d . . .
Ag3 Ag 0.35165(6) 0.28574(2) -0.18657(5) 0.05208(19) Uani 1 d . . .
N1 N 0.2700(6) 0.3476(2) 0.1288(4) 0.0393(17) Uani 1 d . . .
N2 N 0.4230(6) 0.4124(2) 0.1056(4) 0.0424(17) Uani 1 d . . .
N3 N 0.4517(5) 0.2566(2) 0.0568(4) 0.0375(16) Uani 1 d . . .
N4 N 0.3684(6) 0.1531(2) 0.1818(4) 0.0404(17) Uani 1 d . . .
N5 N 0.0447(6) 0.0909(2) 0.1788(4) 0.0438(18) Uani 1 d . . .
N6 N 0.0908(5) 0.1857(2) 0.1943(4) 0.0354(16) Uani 1 d . . .
N7 N 0.2380(6) 0.3564(2) -0.1052(4) 0.0398(17) Uani 1 d . . .
N8 N 0.0773(6) 0.4202(3) -0.0948(4) 0.0428(17) Uani 1 d . . .
N9 N 0.0565(5) 0.2652(3) -0.0492(4) 0.0405(16) Uani 1 d . . .
N10 N 0.2179(7) 0.1592(3) -0.1122(6) 0.075(3) Uani 1 d . . .
N11 N 0.4666(6) 0.2031(2) -0.1808(4) 0.0414(17) Uani 1 d . . .
N12 N 0.5354(6) 0.1118(2) -0.1783(4) 0.0428(17) Uani 1 d . . .
C1 C 0.2204(8) 0.4030(3) 0.1436(5) 0.049(2) Uani 1 d . . .
H1A H 0.1334 0.4118 0.1612 0.080 Uiso 1 d R . .
C2 C 0.3124(8) 0.4430(3) 0.1286(5) 0.048(2) Uani 1 d . . .
H2A H 0.3054 0.4851 0.1344 0.080 Uiso 1 d R . .
C3 C 0.5493(7) 0.4382(3) 0.0825(5) 0.061(3) Uani 1 d . . .
H3A H 0.6078 0.4068 0.0677 0.080 Uiso 1 d R . .
H3B H 0.5396 0.4644 0.0329 0.080 Uiso 1 d R . .
H3C H 0.5834 0.4596 0.1326 0.080 Uiso 1 d R . .
C4 C 0.3923(7) 0.3536(3) 0.1069(5) 0.036(2) Uani 1 d . . .
C5 C 0.4867(7) 0.3068(3) 0.0873(4) 0.0358(19) Uani 1 d . . .
H5A H 0.5773 0.3146 0.0971 0.080 Uiso 1 d R . .
C6 C 0.5594(7) 0.2144(3) 0.0420(5) 0.045(2) Uani 1 d . . .
H6A H 0.6324 0.2275 0.0771 0.080 Uiso 1 d R . .
H6B H 0.5835 0.2164 -0.0192 0.080 Uiso 1 d R . .
C7 C 0.5461(11) 0.1599(5) 0.0784(9) 0.171(6) Uani 1 d U . .
H7A H 0.6208 0.1375 0.0611 0.080 Uiso 1 d R . .
H7B H 0.4761 0.1476 0.0399 0.080 Uiso 1 d R . .
C8 C 0.4984(7) 0.1336(3) 0.1541(5) 0.050(2) Uani 1 d . . .
H8A H 0.5022 0.0912 0.1556 0.080 Uiso 1 d R . .
H8B H 0.5617 0.1484 0.1959 0.080 Uiso 1 d R . .
C9 C 0.2758(7) 0.1183(3) 0.1603(4) 0.036(2) Uani 1 d . . .
H9A H 0.2962 0.0825 0.1294 0.080 Uiso 1 d R . .
C10 C 0.1407(7) 0.1318(3) 0.1788(5) 0.037(2) Uani 1 d . . .
C11 C 0.0583(9) 0.0264(3) 0.1643(6) 0.071(3) Uani 1 d . . .
H11A H 0.1478 0.0173 0.1540 0.080 Uiso 1 d R . .
H11B H 0.0303 0.0062 0.2166 0.080 Uiso 1 d R . .
H11C H 0.0065 0.0138 0.1144 0.080 Uiso 1 d R . .
C12 C -0.0696(8) 0.1188(3) 0.1954(5) 0.051(2) Uani 1 d . . .
H12A H -0.1536 0.1007 0.1985 0.080 Uiso 1 d R . .
C13 C -0.0395(7) 0.1767(3) 0.2046(5) 0.039(2) Uani 1 d . . .
H13A H -0.1008 0.2072 0.2178 0.080 Uiso 1 d R . .
C14 C 0.2866(7) 0.4124(3) -0.1143(5) 0.041(2) Uani 1 d . . .
H14A H 0.3763 0.4220 -0.1226 0.080 Uiso 1 d R . .
C15 C 0.1879(7) 0.4522(3) -0.1071(5) 0.051(2) Uani 1 d . . .
H15A H 0.1937 0.4944 -0.1122 0.080 Uiso 1 d R . .
C16 C -0.0538(7) 0.4442(3) -0.0824(6) 0.063(3) Uani 1 d . . .
H16A H -0.0522 0.4865 -0.0869 0.080 Uiso 1 d R . .
H16B H -0.1100 0.4283 -0.1278 0.080 Uiso 1 d R . .
H16C H -0.0852 0.4330 -0.0252 0.080 Uiso 1 d R . .
C17 C 0.1112(7) 0.3620(3) -0.0922(5) 0.035(2) Uani 1 d . . .
C18 C 0.0183(7) 0.3146(3) -0.0785(5) 0.042(2) Uani 1 d . . .
H18A H -0.0720 0.3210 -0.0918 0.080 Uiso 1 d R . .
C19 C -0.0426(7) 0.2184(3) -0.0387(6) 0.054(2) Uani 1 d . . .
H19A H -0.1192 0.2299 -0.0714 0.080 Uiso 1 d R . .
H19B H -0.0650 0.2152 0.0226 0.080 Uiso 1 d R . .
C20 C -0.0007(11) 0.1633(5) -0.0745(10) 0.142(7) Uani 1 d U . .
H20A H -0.0646 0.1561 -0.1202 0.080 Uiso 1 d R . .
H20B H -0.0274 0.1388 -0.0262 0.080 Uiso 1 d R . .
C21 C 0.0879(9) 0.1335(4) -0.0987(9) 0.115(5) Uani 1 d U . .
H21A H 0.1010 0.1013 -0.0582 0.080 Uiso 1 d R . .
H21B H 0.0593 0.1166 -0.1540 0.080 Uiso 1 d R . .
C22 C 0.2984(8) 0.1269(3) -0.1468(5) 0.048(2) Uani 1 d . . .
H22A H 0.2744 0.0867 -0.1591 0.080 Uiso 1 d R . .
C23 C 0.4282(8) 0.1466(3) -0.1691(5) 0.041(2) Uani 1 d . . .
C24 C 0.5375(8) 0.0457(3) -0.1683(6) 0.069(3) Uani 1 d . . .
H24A H 0.4523 0.0310 -0.1561 0.080 Uiso 1 d R . .
H24B H 0.5682 0.0283 -0.2221 0.080 Uiso 1 d R . .
H24C H 0.5954 0.0357 -0.1202 0.080 Uiso 1 d R . .
C25 C 0.6396(8) 0.1461(3) -0.1952(5) 0.051(2) Uani 1 d . . .
H25A H 0.7267 0.1327 -0.2046 0.080 Uiso 1 d R . .
C26 C 0.5955(8) 0.2024(3) -0.1970(5) 0.049(2) Uani 1 d . . .
H26A H 0.6475 0.2367 -0.2081 0.080 Uiso 1 d R . .
N13 N -0.1212(6) 0.3583(3) 0.1397(5) 0.065(2) Uani 1 d . . .
O1 O -0.0640(8) 0.3198(3) 0.1766(6) 0.126(3) Uani 1 d . . .
O2 O -0.1141(7) 0.4088(3) 0.1610(6) 0.115(3) Uani 1 d . . .
O3 O -0.1942(8) 0.3445(5) 0.0790(6) 0.154(4) Uani 1 d . . .
N14 N 0.2611(7) 0.5165(3) 0.4628(5) 0.066(2) Uani 1 d . . .
O4 O 0.3053(8) 0.4729(3) 0.5008(4) 0.097(3) Uani 1 d . . .
O5 O 0.2654(7) 0.5213(3) 0.3806(4) 0.082(2) Uani 1 d . . .
O6 O 0.2171(8) 0.5562(3) 0.5061(5) 0.126(3) Uani 1 d . . .
N15 N 0.6359(6) 0.1334(3) 0.3651(4) 0.0448(18) Uani 1 d . . .
O7 O 0.6261(6) 0.0790(2) 0.3599(5) 0.083(2) Uani 1 d . . .
O8 O 0.7267(5) 0.1598(3) 0.3326(4) 0.071(2) Uani 1 d . . .
O9 O 0.5473(5) 0.1616(2) 0.4007(4) 0.0583(17) Uani 1 d . . .

loop_
_atom_site_aniso_label
_atom_site_aniso_U_11
_atom_site_aniso_U_22
_atom_site_aniso_U_33
_atom_site_aniso_U_23
_atom_site_aniso_U_13
_atom_site_aniso_U_12
Ag1 0.0451(3) 0.0299(3) 0.0545(4) 0.0020(3) 0.0041(3) -0.0072(3)
Ag2 0.0381(3) 0.0467(4) 0.0542(4) -0.0055(3) -0.0090(3) -0.0022(3)
Ag3 0.0466(4) 0.0328(3) 0.0764(5) 0.0037(3) -0.0107(4) 0.0035(3)
N1 0.037(4) 0.032(3) 0.049(4) 0.002(3) -0.001(3) 0.001(3)
N2 0.044(4) 0.026(3) 0.057(4) -0.002(3) 0.002(3) -0.015(3)
N3 0.041(3) 0.035(3) 0.036(3) -0.001(3) 0.001(3) 0.004(3)
N4 0.039(4) 0.040(3) 0.042(4) 0.002(3) 0.003(3) 0.006(3)
N5 0.048(4) 0.035(3) 0.050(4) 0.001(3) 0.007(3) -0.015(3)
N6 0.033(3) 0.030(3) 0.043(4) -0.002(3) 0.012(3) -0.006(3)
N7 0.036(4) 0.034(3) 0.049(4) -0.001(3) -0.003(3) 0.008(3)
N8 0.037(4) 0.040(4) 0.051(4) -0.005(3) -0.003(3) 0.011(3)
N9 0.023(3) 0.048(4) 0.050(4) 0.005(3) -0.007(3) -0.012(3)
N10 0.049(4) 0.041(4) 0.137(7) -0.031(5) 0.010(5) -0.007(4)
N11 0.050(4) 0.034(3) 0.040(4) -0.003(3) -0.003(3) 0.012(3)
N12 0.058(4) 0.027(3) 0.043(4) -0.005(3) -0.012(3) 0.012(3)
C1 0.049(5) 0.033(4) 0.066(6) -0.006(4) -0.005(5) 0.004(4)
C2 0.059(5) 0.025(4) 0.060(6) 0.000(4) -0.001(5) 0.002(4)
C3 0.059(6) 0.050(5) 0.073(6) -0.004(5) 0.002(5) -0.026(4)
C4 0.046(5) 0.026(4) 0.035(4) 0.004(3) -0.012(4) -0.009(3)
C5 0.027(4) 0.046(4) 0.034(4) 0.004(4) -0.004(4) -0.003(4)
C6 0.042(4) 0.052(5) 0.042(5) 0.010(4) 0.004(4) 0.014(4)
C7 0.120(8) 0.157(9) 0.241(17) 0.167(10) 0.174(9) 0.120(7)
C8 0.043(5) 0.050(5) 0.056(5) -0.001(4) 0.005(4) 0.008(4)
C9 0.049(5) 0.029(4) 0.032(5) -0.001(3) 0.005(4) 0.014(4)
C10 0.043(4) 0.026(4) 0.041(5) 0.000(3) 0.001(4) -0.018(3)
C11 0.082(7) 0.036(5) 0.095(7) -0.015(5) 0.000(6) -0.017(5)
C12 0.052(5) 0.043(5) 0.058(6) 0.000(4) 0.003(5) -0.021(4)
C13 0.038(4) 0.040(4) 0.040(5) 0.003(4) 0.006(4) 0.001(4)
C14 0.032(4) 0.041(4) 0.050(5) -0.011(4) -0.003(4) 0.002(4)
C15 0.046(5) 0.044(5) 0.063(6) -0.018(4) 0.007(5) -0.011(4)
C16 0.041(5) 0.044(5) 0.106(8) -0.012(5) 0.010(5) 0.007(4)
C17 0.041(4) 0.030(4) 0.036(4) 0.003(3) 0.000(4) 0.002(3)
C18 0.039(4) 0.040(4) 0.047(5) -0.010(4) 0.003(4) 0.010(4)
C19 0.035(4) 0.048(5) 0.079(6) 0.000(5) 0.010(5) -0.014(4)
C20 0.128(9) 0.074(8) 0.228(18) -0.077(10) 0.146(11) -0.062(7)
C21 0.049(6) 0.075(7) 0.221(15) -0.056(8) 0.052(8) -0.028(6)
C22 0.064(6) 0.035(4) 0.044(5) -0.009(4) -0.012(5) -0.003(4)
C23 0.060(5) 0.027(4) 0.034(4) -0.002(3) -0.010(4) 0.009(4)
C24 0.073(6) 0.038(5) 0.096(7) 0.004(5) 0.009(6) 0.027(5)
C25 0.041(5) 0.056(5) 0.054(5) -0.004(4) 0.004(4) 0.000(4)
C26 0.062(5) 0.041(5) 0.042(5) 0.004(4) -0.002(4) 0.013(4)
N13 0.031(4) 0.072(5) 0.092(6) -0.001(5) 0.003(4) 0.014(4)
O1 0.119(6) 0.105(6) 0.152(8) 0.034(5) 0.004(6) 0.063(5)
O2 0.102(6) 0.054(4) 0.188(8) 0.005(5) 0.012(6) 0.004(4)
O3 0.082(6) 0.224(10) 0.155(8) -0.061(8) -0.016(6) 0.014(7)
N14 0.054(5) 0.052(5) 0.093(6) 0.002(4) 0.000(5) -0.001(4)
O4 0.150(7) 0.075(5) 0.066(5) 0.016(4) -0.001(5) 0.027(5)
O5 0.088(5) 0.086(5) 0.073(5) 0.020(4) -0.004(4) 0.025(4)
O6 0.152(7) 0.087(5) 0.141(7) -0.012(5) 0.041(6) 0.046(5)
N15 0.027(3) 0.052(4) 0.056(4) -0.001(3) 0.002(3) 0.013(3)
O7 0.092(5) 0.034(3) 0.125(6) 0.003(4) 0.002(4) 0.013(3)
O8 0.041(3) 0.085(4) 0.089(5) 0.029(4) 0.012(3) -0.006(3)
O9 0.045(3) 0.058(4) 0.073(4) 0.006(3) 0.009(3) 0.006(3)

loop_
_atom_type_symbol
_atom_type_description
_atom_type_scat_dispersion_real
_atom_type_scat_dispersion_imag
_atom_type_scat_source
C C 0.0033 0.0016 'International Tables Vol C Tables 4.2.6.8 and 6.1.1.4'
H H 0.0000 0.0000 'International Tables Vol C Tables 4.2.6.8 and 6.1.1.4'
N N 0.0061 0.0033 'International Tables Vol C Tables 4.2.6.8 and 6.1.1.4'
O O 0.0106 0.0060 'International Tables Vol C Tables 4.2.6.8 and 6.1.1.4'
Ag Ag -0.8971 1.1015 'International Tables Vol C Tables 4.2.6.8 and 6.1.1.4'

loop_
_geom_angle_atom_site_label_1
_geom_angle_atom_site_label_2
_geom_angle_atom_site_label_3
_geom_angle
_geom_angle_site_symmetry_1
_geom_angle_site_symmetry_3
_geom_angle_publ_flag
N6 Ag1 N1 175.4(2) . . yes
N6 Ag1 Ag2 99.15(15) . . yes
N1 Ag1 Ag2 76.31(16) . . yes
N6 Ag1 Ag3 76.16(16) . 4_566 yes
N1 Ag1 Ag3 105.96(16) . 4_566 yes
Ag2 Ag1 Ag3 114.48(3) . 4_566 yes
N3 Ag2 N9 153.1(2) . . yes
N3 Ag2 N10 125.1(2) . . yes
N9 Ag2 N10 81.5(2) . . yes
N3 Ag2 Ag3 97.41(15) . . yes
N9 Ag2 Ag3 91.83(15) . . yes
N10 Ag2 Ag3 78.17(19) . . yes
N3 Ag2 Ag1 77.54(15) . . yes
N9 Ag2 Ag1 81.81(15) . . yes
N10 Ag2 Ag1 129.18(19) . . yes
Ag3 Ag2 Ag1 149.86(3) . . yes
N11 Ag3 N7 145.9(2) . . yes
N11 Ag3 N4 118.0(2) . 4_565 yes
N7 Ag3 N4 94.7(2) . 4_565 yes
N11 Ag3 Ag2 81.46(15) . . yes
N7 Ag3 Ag2 66.55(14) . . yes
N4 Ag3 Ag2 160.51(14) 4_565 . yes
N11 Ag3 Ag1 90.09(15) . 4_565 yes
N7 Ag3 Ag1 110.86(15) . 4_565 yes
N4 Ag3 Ag1 71.46(14) 4_565 4_565 yes
Ag2 Ag3 Ag1 109.29(3) . 4_565 yes
C4 N1 C1 107.8(6) . . ?
C4 N1 Ag1 125.9(5) . . yes
C1 N1 Ag1 124.6(5) . . yes
C4 N2 C2 107.0(6) . . ?
C4 N2 C3 126.5(6) . . ?
C2 N2 C3 126.6(6) . . ?
C5 N3 C6 114.8(6) . . ?
C5 N3 Ag2 122.7(5) . . yes
C6 N3 Ag2 118.5(4) . . yes
C9 N4 C8 115.0(6) . . ?
C9 N4 Ag3 119.9(5) . 4_566 yes
C8 N4 Ag3 118.5(5) . 4_566 yes
C10 N5 C12 108.4(6) . . ?
C10 N5 C11 127.0(7) . . ?
C12 N5 C11 124.6(6) . . ?
C10 N6 C13 105.2(6) . . ?
C10 N6 Ag1 126.6(5) . . yes
C13 N6 Ag1 125.4(5) . . yes
C17 N7 C14 106.7(6) . . ?
C17 N7 Ag3 130.0(5) . . yes
C14 N7 Ag3 113.1(5) . . yes
C17 N8 C15 107.6(6) . . ?
C17 N8 C16 126.1(6) . . ?
C15 N8 C16 126.3(6) . . ?
C18 N9 C19 117.3(6) . . ?
C18 N9 Ag2 124.2(5) . . yes
C19 N9 Ag2 118.5(4) . . yes
C22 N10 C21 116.4(7) . . ?
C22 N10 Ag2 125.5(6) . . yes
C21 N10 Ag2 114.0(6) . . yes
C23 N11 C26 107.7(6) . . ?
C23 N11 Ag3 130.3(5) . . yes
C26 N11 Ag3 121.8(5) . . yes
C25 N12 C23 109.5(6) . . ?
C25 N12 C24 125.4(7) . . ?
C23 N12 C24 125.0(6) . . ?
C2 C1 N1 109.0(7) . . ?
C1 C2 N2 107.2(6) . . ?
N1 C4 N2 109.1(6) . . ?
N1 C4 C5 128.0(6) . . ?
N2 C4 C5 122.9(7) . . ?
N3 C5 C4 121.9(6) . . ?
C7 C6 N3 116.4(7) . . ?
C6 C7 C8 139.7(11) . . ?
C7 C8 N4 116.2(7) . . ?
N4 C9 C10 122.4(6) . . ?
N6 C10 N5 109.8(6) . . ?
N6 C10 C9 126.3(6) . . ?
N5 C10 C9 123.8(6) . . ?
C13 C12 N5 105.7(7) . . ?
C12 C13 N6 110.9(7) . . ?
C15 C14 N7 109.1(6) . . ?
C14 C15 N8 106.6(7) . . ?
N7 C17 N8 109.9(6) . . ?
N7 C17 C18 126.9(6) . . ?
N8 C17 C18 123.2(7) . . ?
N9 C18 C17 120.0(7) . . ?
C20 C19 N9 111.8(7) . . ?
C21 C20 C19 147.6(11) . . ?
C20 C21 N10 121.2(9) . . ?
N10 C22 C23 123.0(7) . . ?
N11 C23 N12 107.0(7) . . ?
N11 C23 C22 126.4(7) . . ?
N12 C23 C22 126.5(6) . . ?
C26 C25 N12 106.0(7) . . ?
C25 C26 N11 109.7(7) . . ?
O1 N13 O2 123.5(9) . . ?
O1 N13 O3 117.6(9) . . ?
O2 N13 O3 118.9(9) . . ?
O6 N14 O4 119.2(9) . . ?
O6 N14 O5 119.6(8) . . ?
O4 N14 O5 121.1(8) . . ?
O8 N15 O7 121.6(7) . . ?
O8 N15 O9 119.6(6) . . ?
O7 N15 O9 118.7(6) . . ?

loop_
_geom_bond_atom_site_label_1
_geom_bond_atom_site_label_2
_geom_bond_distance
_geom_bond_site_symmetry_2
_geom_bond_publ_flag
Ag1 N6 2.103(5) . yes
Ag1 N1 2.126(6) . yes
Ag1 Ag2 2.9732(10) . yes
Ag1 Ag3 3.0643(10) 4_566 yes
Ag2 N3 2.205(6) . yes
Ag2 N9 2.276(6) . yes
Ag2 N10 2.436(7) . yes
Ag2 Ag3 2.8895(11) . yes
Ag3 N11 2.215(6) . yes
Ag3 N7 2.341(6) . yes
Ag3 N4 2.428(6) 4_565 yes
Ag3 Ag1 3.0643(10) 4_565 yes
N1 C4 1.315(9) . ?
N1 C1 1.375(9) . ?
N2 C4 1.368(8) . ?
N2 C2 1.382(9) . ?
N2 C3 1.473(9) . ?
N3 C5 1.275(8) . ?
N3 C6 1.484(9) . ?
N4 C9 1.275(9) . ?
N4 C8 1.477(9) . ?
N4 Ag3 2.428(6) 4_566 yes
N5 C10 1.355(8) . ?
N5 C12 1.364(9) . ?
N5 C11 1.482(9) . ?
N6 C10 1.346(8) . ?
N6 C13 1.369(9) . ?
N7 C17 1.330(9) . ?
N7 C14 1.371(9) . ?
N8 C17 1.361(8) . ?
N8 C15 1.366(9) . ?
N8 C16 1.471(9) . ?
N9 C18 1.263(9) . ?
N9 C19 1.482(9) . ?
N10 C22 1.229(10) . ?
N10 C21 1.478(10) . ?
N11 C23 1.350(9) . ?
N11 C26 1.355(9) . ?
N12 C25 1.353(9) . ?
N12 C23 1.366(9) . ?
N12 C24 1.502(9) . ?
C1 C2 1.331(10) . ?
C4 C5 1.470(10) . ?
C6 C7 1.359(12) . ?
C7 C8 1.384(13) . ?
C9 C10 1.456(10) . ?
C12 C13 1.352(10) . ?
C14 C15 1.363(10) . ?
C17 C18 1.455(10) . ?
C19 C20 1.428(12) . ?
C20 C21 1.196(13) . ?
C22 C23 1.454(11) . ?
C25 C26 1.353(10) . ?
N13 O1 1.186(9) . ?
N13 O2 1.190(9) . ?
N13 O3 1.217(10) . ?
N14 O6 1.204(9) . ?
N14 O4 1.227(9) . ?
N14 O5 1.246(9) . ?
N15 O8 1.220(7) . ?
N15 O7 1.236(7) . ?
N15 O9 1.244(7) . ?
